data_1526328
loop_
_publ_author_name
'Rastsvetaeva, R.K.'
'Pekov, I.V.'
'Nekrasov, Yu.V.'

_publ_section_title
;
 Crystal structure and microtwinning of a calcium-rich analog of
 labuntsovite
;
_journal_name_full Kristallografiya
_journal_page_first 415
_journal_page_last 417
_journal_volume 46
_journal_year 2001
_chemical_formula_sum 'Ba0.2 Ca1.2 H25.94 K3.1 Mn1.78 Nb0.2 O65.8 Si16 Ti7.8'
_chemical_name_systematic
;
K3.1 Ca1.2 Ba0.2 (Mn1.78 (H2 O)3.6) (Ti4 (Ti3.8 Nb0.2) (O1.66 (O H)6.34)) (Si4 
O12)4 (H2 O)6.2
;
_space_group_IT_number 8
_symmetry_space_group_name_Hall 'C -2y'
_symmetry_space_group_name_H-M 'C 1 m 1'
_cell_angle_alpha 90
_cell_angle_beta 117.36
_cell_angle_gamma 90
_cell_formula_units_Z 1
_cell_length_a 14.365
_cell_length_b 13.887
_cell_length_c 7.814
_cell_volume 1384.418
_citation_journal_id_ASTM KRISAJ
_cod_data_source_file Rastsvetaeva_KRISAJ_2001_1758.cif
_cod_data_source_block H25.94Ba0.2Ca1.2K3.1Mn1.78Nb0.2O65.8Si16Ti7.8
_cod_original_formula_sum 'H25.94 Ba0.2 Ca1.2 K3.1 Mn1.78 Nb0.2 O65.8 Si16 Ti7.8'
_cod_database_code 1526328

loop_
_symmetry_equiv_pos_as_xyz
x,y,z
x,-y,z
x+1/2,y+1/2,z
x+1/2,-y+1/2,z

loop_
_atom_site_label
_atom_site_type_symbol
_atom_site_fract_x
_atom_site_fract_y
_atom_site_fract_z
_atom_site_occupancy
_atom_site_U_iso_or_equiv
O16 O-2 0.9232 0.1189 0.333 1 0.0
K2 K+1 0.5844 0 0.294 0.53 0.0
K3 K+1 0.5744 0.0547 0.275 0.33 0.0
Mn1 Mn+2 0.0031 0 0.496 0.89 0.0
O4 O-2 0.7323 0.1824 0.268 1 0.0
O17 O-2 0.106 0 0.343 0.9 0.0
Si3 Si+4 0.3225 0.1108 0.2435 1 0.0
Si1 Si+4 0.2112 0.1081 0.8019 1 0.0
O5 O-2 0.1031 0.2302 0.387 1 0.0
O3 O-2 0.2748 0.1799 0.734 1 0.0
O1 O-2 0.2396 0.1291 0.026 1 0.0
K4 K+1 0.907 0 0.655 0.1 0.0
O6 O-2 0.9064 0.2275 0.601 1 0.0
Ba1 Ba+2 0.106 0 0.343 0.1 0.0
O8 O-2 0.762 0 0.212 1 0.0
O9 O-2 0.4253 0.1778 0.309 1 0.0
O18 O-2 0.907 0 0.655 0.9 0.0
Ca1 Ca+2 0.919 0.2325 0.017 0.3 0.0
Ti2 Ti+4 0.2522 0.251 0.4968 0.95 0.0
O14 O-2 0.652 0 0.737 1 0.0
O11 O-2 0.2702 0.1273 0.388 1 0.0
O15 O-2 0.0874 0.1174 0.677 1 0.0
O20 O-2 0.011 0.15 0 0.88 0.0
K1 K+1 0.425 0 0.709 0.26 0.0
O12 O-2 0.7455 0.1292 0.619 1 0.0
Si4 Si+4 0.6903 0.1115 0.7518 1 0.0
Si2 Si+4 0.7972 0.1114 0.1972 1 0.0
O13 O-2 0.3675 0 0.267 1 0.0
O10 O-2 0.5861 0.1817 0.696 1 0.0
Nb1 Nb+5 0.2522 0.251 0.4968 0.05 0.0
O7 O-2 0.2506 0 0.794 1 0.0
O2 O-2 0.775 0.1304 0.981 1 0.0
O19 O-2 0.516 0.128 0.049 0.67 0.0
Ti1 Ti+4 -0.0002 0.2316 0.5002 1 0.0
